data_4081897
loop_
_publ_author_name
'Feng, Yi-Jhen'
'Lo, Ji-Xian'
'Lin, Ying-Chih'
'Huang, Shou-Ling'
'Wang, Yu'
'Liu, Yi-Hung'

_publ_section_title
;
 Tandem Cyclization of Enynes Containing a Thioether or Ether Linkage via
 Ruthenium Allenylidene and Vinylidene Complexes
;
_journal_issue 21
_journal_name_full Organometallics
_journal_page_first 6379
_journal_paper_doi 10.1021/om400742x
_journal_volume 32
_journal_year 2013
_chemical_formula_sum 'C55 H55 F6 O P3 Ru'
_chemical_formula_weight 1039.97
_chemical_name_systematic
; 
 ? 
;
_space_group_IT_number 14
_symmetry_cell_setting monoclinic
_symmetry_space_group_name_Hall '-P 2yn'
_symmetry_space_group_name_H-M 'P 1 21/n 1'
_atom_sites_solution_hydrogens geom
_atom_sites_solution_primary direct
_atom_sites_solution_secondary difmap
_audit_creation_method SHELXL-97
_cell_angle_alpha 90.00
_cell_angle_beta 99.838(2)
_cell_angle_gamma 90.00
_cell_formula_units_Z 4
_cell_length_a 12.8600(3)
_cell_length_b 18.1133(4)
_cell_length_c 21.1609(5)
_cell_measurement_reflns_used 13355
_cell_measurement_temperature 295(2)
_cell_measurement_theta_max 27.8040
_cell_measurement_theta_min 3.2710
_cell_volume 4856.7(2)
_computing_cell_refinement
; 
CrysAlisPro, Agilent Technologies, 
Version 1.171.36.24 (release 03-12-2012 CrysAlis171 .NET) 
(compiled Dec  3 2012,18:21:49) 
Empirical absorption correction using spherical harmonics, 
 implemented in SCALE3 ABSPACK scaling algorithm. 
;
_computing_data_collection
; 
CrysAlisPro, Agilent Technologies, 
Version 1.171.36.24 (release 03-12-2012 CrysAlis171 .NET) 
(compiled Dec  3 2012,18:21:49) 
Empirical absorption correction using spherical harmonics, 
 implemented in SCALE3 ABSPACK scaling algorithm. 
;
_computing_data_reduction
; 
CrysAlisPro, Agilent Technologies, 
Version 1.171.36.24 (release 03-12-2012 CrysAlis171 .NET) 
(compiled Dec  3 2012,18:21:49) 
Empirical absorption correction using spherical harmonics, 
 implemented in SCALE3 ABSPACK scaling algorithm. 
;
_computing_molecular_graphics SHELXTL
_computing_publication_material SHELXTL
_computing_structure_refinement 'SHELXL-97 (Sheldrick, 1997)'
_computing_structure_solution 'SHELXS-97 (Sheldrick, 1990)'
_diffrn_ambient_temperature 295(2)
_diffrn_measured_fraction_theta_full 0.984
_diffrn_measured_fraction_theta_max 0.984
_diffrn_measurement_device_type 'Oxford Diffraction Gemini A'
_diffrn_measurement_method CCD
_diffrn_radiation_monochromator graphite
_diffrn_radiation_source 'fine-focus sealed tube'
_diffrn_radiation_type MoK\a
_diffrn_radiation_wavelength 0.71073
_diffrn_reflns_av_R_equivalents 0.0367
_diffrn_reflns_av_sigmaI/netI 0.0403
_diffrn_reflns_limit_h_max 15
_diffrn_reflns_limit_h_min -16
_diffrn_reflns_limit_k_max 22
_diffrn_reflns_limit_k_min -23
_diffrn_reflns_limit_l_max 23
_diffrn_reflns_limit_l_min -27
_diffrn_reflns_number 37353
_diffrn_reflns_theta_full 27.50
_diffrn_reflns_theta_max 27.50
_diffrn_reflns_theta_min 2.84
_exptl_absorpt_coefficient_mu 0.484
_exptl_absorpt_correction_T_max 1.00000
_exptl_absorpt_correction_T_min 0.98693
_exptl_absorpt_correction_type multi-scan
_exptl_absorpt_process_details
; 
CrysAlisPro, Agilent Technologies, 
Version 1.171.36.24 (release 03-12-2012 CrysAlis171 .NET) 
(compiled Dec  3 2012,18:21:49) 
Empirical absorption correction using spherical harmonics, 
 implemented in SCALE3 ABSPACK scaling algorithm. 
;
_exptl_crystal_density_diffrn 1.422
_exptl_crystal_density_method 'not measured'
_exptl_crystal_F_000 2144
_exptl_crystal_size_max 0.20
_exptl_crystal_size_mid 0.15
_exptl_crystal_size_min 0.10
_refine_diff_density_max 0.645
_refine_diff_density_min -0.302
_refine_diff_density_rms 0.069
_refine_ls_extinction_method none
_refine_ls_goodness_of_fit_ref 1.047
_refine_ls_hydrogen_treatment mixed
_refine_ls_matrix_type full
_refine_ls_number_parameters 595
_refine_ls_number_reflns 10981
_refine_ls_number_restraints 18
_refine_ls_restrained_S_all 1.051
_refine_ls_R_factor_all 0.0772
_refine_ls_R_factor_gt 0.0498
_refine_ls_shift/su_max 0.060
_refine_ls_shift/su_mean 0.003
_refine_ls_structure_factor_coef Fsqd
_refine_ls_weighting_details 'calc w=1/[\s^2^(Fo^2^)+(0.0566P)^2^+4.4087P] where P=(Fo^2^+2Fc^2^)/3'
_refine_ls_weighting_scheme calc
_refine_ls_wR_factor_gt 0.1148
_refine_ls_wR_factor_ref 0.1342
_reflns_number_gt 8004
_reflns_number_total 10981
_reflns_threshold_expression >2sigma(I)
_cod_data_source_file om400742x_si_001.cif
_cod_data_source_block ic15954
_cod_depositor_comments
;
The following automatic conversions were performed:

'_symmetry_cell_setting' value 'Monoclinic' changed to 'monoclinic'
according to /home/saulius/struct/CIF-dictionaries/cif_core.dic
dictionary named 'cif_core.dic' version 2.4.2 from 2011-04-26.

Automatic conversion script
Id: cif_fix_values 1891 2012-01-12 08:04:46Z andrius 
;
_cod_original_cell_volume 4856.67(19)
_cod_original_sg_symbol_H-M P2(1)/n
_cod_database_code 4081897

loop_
_symmetry_equiv_pos_as_xyz
'x, y, z'
'-x+1/2, y+1/2, -z+1/2'
'-x, -y, -z'
'x-1/2, -y-1/2, z-1/2'

loop_
_atom_site_label
_atom_site_type_symbol
_atom_site_fract_x
_atom_site_fract_y
_atom_site_fract_z
_atom_site_U_iso_or_equiv
_atom_site_adp_type
_atom_site_occupancy
_atom_site_symmetry_multiplicity
_atom_site_calc_flag
_atom_site_refinement_flags
Ru1 Ru 0.262322(19) 0.353280(13) 0.062676(12) 0.03912(9) Uani 1 1 d .
P1 P 0.09594(6) 0.30144(5) 0.02306(4) 0.0418(2) Uani 1 1 d .
P2 P 0.29361(7) 0.28688(5) 0.15941(4) 0.0439(2) Uani 1 1 d .
O1 O 0.7241(3) 0.1536(3) 0.0192(3) 0.1340(16) Uani 1 1 d U
C1 C 0.3398(2) 0.28917(18) 0.01979(15) 0.0431(7) Uani 1 1 d .
C2 C 0.4018(3) 0.25696(19) -0.01481(17) 0.0504(8) Uani 1 1 d .
C3 C 0.5036(3) 0.2200(2) 0.01846(19) 0.0619(10) Uani 1 1 d .
H3A H 0.5013 0.2236 0.0644 0.074 Uiso 1 1 calc R
C4 C 0.5027(4) 0.1367(3) 0.0042(2) 0.0813(13) Uani 1 1 d .
H4A H 0.4309 0.1188 0.0012 0.098 Uiso 1 1 calc R
H4B H 0.5233 0.1296 -0.0374 0.098 Uiso 1 1 calc R
C5 C 0.5734(5) 0.0902(4) 0.0525(3) 0.1147(19) Uani 1 1 d U
C6 C 0.6883(6) 0.0894(5) 0.0467(4) 0.147(2) Uani 1 1 d U
H6A H 0.7298 0.0827 0.0891 0.177 Uiso 1 1 calc R
H6B H 0.7012 0.0472 0.0209 0.177 Uiso 1 1 calc R
C7 C 0.7016(4) 0.2210(4) 0.0479(3) 0.124(2) Uani 1 1 d .
H7A H 0.7630 0.2528 0.0518 0.148 Uiso 1 1 calc R
H7B H 0.6879 0.2112 0.0908 0.148 Uiso 1 1 calc R
C8 C 0.6060(3) 0.2617(3) 0.0095(2) 0.0836(14) Uani 1 1 d .
C9 C 0.5338(6) 0.0477(3) 0.0963(3) 0.131(3) Uani 1 1 d .
H9A H 0.5784 0.0169 0.1238 0.157 Uiso 1 1 calc R
H9B H 0.4622 0.0496 0.0986 0.157 Uiso 1 1 calc R
C10 C 0.6037(4) 0.3384(4) 0.0377(3) 0.119(2) Uani 1 1 d .
H10A H 0.6662 0.3647 0.0320 0.178 Uiso 1 1 calc R
H10B H 0.6008 0.3347 0.0826 0.178 Uiso 1 1 calc R
H10C H 0.5426 0.3644 0.0163 0.178 Uiso 1 1 calc R
C11 C 0.6224(4) 0.2668(4) -0.0597(3) 0.109(2) Uani 1 1 d .
H11A H 0.6864 0.2933 -0.0616 0.164 Uiso 1 1 calc R
H11B H 0.5639 0.2923 -0.0846 0.164 Uiso 1 1 calc R
H11C H 0.6273 0.2179 -0.0766 0.164 Uiso 1 1 calc R
C12 C 0.3672(3) 0.2589(2) -0.08793(18) 0.0662(11) Uani 1 1 d .
H12A H 0.2982 0.2820 -0.0974 0.079 Uiso 1 1 calc R
H12B H 0.4161 0.2901 -0.1060 0.079 Uiso 1 1 calc R
C13 C 0.3614(4) 0.1849(3) -0.1216(2) 0.0827(14) Uani 1 1 d .
H13A H 0.3229 0.1482 -0.1053 0.099 Uiso 1 1 calc R
C14 C 0.4026(6) 0.1681(4) -0.1686(3) 0.135(3) Uani 1 1 d .
H14A H 0.4420 0.2028 -0.1867 0.162 Uiso 1 1 calc R
H14B H 0.3941 0.1207 -0.1856 0.162 Uiso 1 1 calc R
C15 C 0.3115(3) 0.45770(19) 0.11949(19) 0.0596(10) Uani 1 1 d .
H15A H 0.3330 0.4603 0.1662 0.072 Uiso 1 1 calc R
C16 C 0.3797(3) 0.4474(2) 0.0754(2) 0.0639(10) Uani 1 1 d .
H16A H 0.4567 0.4428 0.0854 0.077 Uiso 1 1 calc R
C17 C 0.3183(4) 0.4518(2) 0.0134(2) 0.0705(12) Uani 1 1 d .
H17A H 0.3452 0.4512 -0.0272 0.085 Uiso 1 1 calc R
C18 C 0.2144(4) 0.4636(2) 0.0204(2) 0.0699(12) Uani 1 1 d .
H18A H 0.1555 0.4726 -0.0147 0.084 Uiso 1 1 calc R
C19 C 0.2087(3) 0.46815(19) 0.0863(2) 0.0649(11) Uani 1 1 d .
H19A H 0.1463 0.4804 0.1050 0.078 Uiso 1 1 calc R
C20 C 0.0745(3) 0.20460(19) -0.00180(18) 0.0503(8) Uani 1 1 d .
C21 C 0.1455(4) 0.1720(2) -0.0349(2) 0.0736(12) Uani 1 1 d .
H21A H 0.2079 0.1964 -0.0385 0.088 Uiso 1 1 calc R
C22 C 0.1248(4) 0.1031(3) -0.0632(3) 0.0932(16) Uani 1 1 d .
H22A H 0.1737 0.0817 -0.0853 0.112 Uiso 1 1 calc R
C23 C 0.0358(4) 0.0673(3) -0.0589(3) 0.0856(15) Uani 1 1 d .
H23A H 0.0223 0.0215 -0.0785 0.103 Uiso 1 1 calc R
C24 C -0.0357(4) 0.0976(2) -0.0257(3) 0.0877(15) Uani 1 1 d .
H24A H -0.0967 0.0716 -0.0218 0.105 Uiso 1 1 calc R
C25 C -0.0182(3) 0.1670(2) 0.0024(2) 0.0674(11) Uani 1 1 d .
H25A H -0.0683 0.1880 0.0238 0.081 Uiso 1 1 calc R
C26 C 0.0280(3) 0.34215(18) -0.05297(16) 0.0451(7) Uani 1 1 d .
C27 C 0.0849(3) 0.3698(2) -0.09702(17) 0.0558(9) Uani 1 1 d .
H27A H 0.1582 0.3711 -0.0875 0.067 Uiso 1 1 calc R
C28 C 0.0325(4) 0.3959(2) -0.15603(18) 0.0662(11) Uani 1 1 d .
H28A H 0.0708 0.4160 -0.1854 0.079 Uiso 1 1 calc R
C29 C -0.0756(4) 0.3918(2) -0.17073(18) 0.0656(11) Uani 1 1 d .
H29A H -0.1105 0.4094 -0.2100 0.079 Uiso 1 1 calc R
C30 C -0.1318(3) 0.3622(2) -0.12784(19) 0.0596(10) Uani 1 1 d .
H30A H -0.2049 0.3585 -0.1382 0.072 Uiso 1 1 calc R
C31 C -0.0805(3) 0.3376(2) -0.06927(17) 0.0532(9) Uani 1 1 d .
H31A H -0.1194 0.3177 -0.0402 0.064 Uiso 1 1 calc R
C32 C 0.0018(2) 0.3186(2) 0.07725(16) 0.0477(8) Uani 1 1 d .
C33 C -0.0466(3) 0.3876(2) 0.07709(17) 0.0546(9) Uani 1 1 d .
H33A H -0.0344 0.4233 0.0476 0.065 Uiso 1 1 calc R
C34 C -0.1124(3) 0.4032(3) 0.1204(2) 0.0665(11) Uani 1 1 d .
H34A H -0.1451 0.4490 0.1196 0.080 Uiso 1 1 calc R
C35 C -0.1299(3) 0.3514(3) 0.1644(2) 0.0734(13) Uani 1 1 d .
H35A H -0.1751 0.3621 0.1931 0.088 Uiso 1 1 calc R
C36 C -0.0813(3) 0.2841(3) 0.16641(19) 0.0720(12) Uani 1 1 d .
H36A H -0.0925 0.2495 0.1970 0.086 Uiso 1 1 calc R
C37 C -0.0153(3) 0.2675(2) 0.12302(17) 0.0580(9) Uani 1 1 d .
H37A H 0.0177 0.2216 0.1247 0.070 Uiso 1 1 calc R
C38 C 0.4346(3) 0.2713(2) 0.18860(17) 0.0527(9) Uani 1 1 d .
C39 C 0.4983(4) 0.3307(3) 0.2098(3) 0.0863(15) Uani 1 1 d .
H39A H 0.4699 0.3780 0.2074 0.104 Uiso 1 1 calc R
C40 C 0.6046(4) 0.3206(3) 0.2347(3) 0.0964(17) Uani 1 1 d .
H40A H 0.6463 0.3610 0.2498 0.116 Uiso 1 1 calc R
C41 C 0.6478(3) 0.2520(3) 0.2371(2) 0.0838(15) Uani 1 1 d .
H41A H 0.7187 0.2452 0.2542 0.101 Uiso 1 1 calc R
C42 C 0.5868(3) 0.1930(3) 0.2142(2) 0.0753(12) Uani 1 1 d .
H42A H 0.6166 0.1463 0.2142 0.090 Uiso 1 1 calc R
C43 C 0.4803(3) 0.2030(2) 0.19089(19) 0.0624(10) Uani 1 1 d .
H43A H 0.4389 0.1623 0.1765 0.075 Uiso 1 1 calc R
C44 C 0.2371(3) 0.19453(19) 0.16343(17) 0.0487(8) Uani 1 1 d .
C45 C 0.2485(3) 0.1441(2) 0.1165(2) 0.0628(10) Uani 1 1 d .
H45A H 0.2824 0.1577 0.0828 0.075 Uiso 1 1 calc R
C46 C 0.2096(4) 0.0728(2) 0.1192(3) 0.0826(14) Uani 1 1 d .
H46A H 0.2185 0.0385 0.0879 0.099 Uiso 1 1 calc R
C47 C 0.1579(4) 0.0533(3) 0.1683(3) 0.0876(15) Uani 1 1 d .
H47A H 0.1318 0.0056 0.1702 0.105 Uiso 1 1 calc R
C48 C 0.1446(3) 0.1030(3) 0.2142(3) 0.0784(13) Uani 1 1 d .
H48A H 0.1083 0.0894 0.2468 0.094 Uiso 1 1 calc R
C49 C 0.1849(3) 0.1744(2) 0.2128(2) 0.0605(10) Uani 1 1 d .
H49A H 0.1767 0.2081 0.2448 0.073 Uiso 1 1 calc R
C50 C 0.2528(3) 0.3335(2) 0.22843(17) 0.0526(9) Uani 1 1 d .
C51 C 0.3049(4) 0.3196(3) 0.29047(19) 0.0699(11) Uani 1 1 d .
H51A H 0.3653 0.2904 0.2974 0.084 Uiso 1 1 calc R
C52 C 0.2657(5) 0.3500(3) 0.3418(2) 0.0854(15) Uani 1 1 d .
H52A H 0.2999 0.3401 0.3833 0.102 Uiso 1 1 calc R
C53 C 0.1786(5) 0.3938(3) 0.3329(2) 0.0885(15) Uani 1 1 d .
H53A H 0.1544 0.4144 0.3680 0.106 Uiso 1 1 calc R
C54 C 0.1271(4) 0.4073(3) 0.2724(2) 0.0760(12) Uani 1 1 d .
H54A H 0.0671 0.4369 0.2661 0.091 Uiso 1 1 calc R
C55 C 0.1634(3) 0.3775(2) 0.22017(19) 0.0585(9) Uani 1 1 d .
H55A H 0.1274 0.3871 0.1790 0.070 Uiso 1 1 calc R
P3 P 0.35628(11) 0.45191(8) 0.79382(8) 0.0912(4) Uani 1 1 d .
F1 F 0.2604(4) 0.4897(3) 0.7547(3) 0.189(2) Uani 1 1 d .
F2 F 0.4510(4) 0.4184(3) 0.8375(4) 0.247(3) Uani 1 1 d .
F3 F 0.4359(4) 0.4931(2) 0.7606(3) 0.198(3) Uani 1 1 d .
F4 F 0.3590(4) 0.5206(3) 0.8386(3) 0.183(2) Uani 1 1 d .
F5 F 0.2817(3) 0.4109(3) 0.8315(3) 0.187(2) Uani 1 1 d .
F6 F 0.3528(6) 0.3877(3) 0.7505(4) 0.257(4) Uani 1 1 d .

loop_
_atom_site_aniso_label
_atom_site_aniso_U_11
_atom_site_aniso_U_22
_atom_site_aniso_U_33
_atom_site_aniso_U_23
_atom_site_aniso_U_13
_atom_site_aniso_U_12
Ru1 0.03488(15) 0.03693(15) 0.04517(16) 0.00117(11) 0.00578(10) -0.00110(10)
P1 0.0327(4) 0.0447(5) 0.0472(5) 0.0027(4) 0.0045(3) 0.0008(3)
P2 0.0367(4) 0.0431(5) 0.0498(5) 0.0048(4) 0.0016(4) -0.0053(3)
O1 0.078(3) 0.180(4) 0.145(4) -0.012(3) 0.021(2) 0.056(3)
C1 0.0342(17) 0.0465(18) 0.0468(18) 0.0036(14) 0.0016(13) -0.0022(13)
C2 0.0413(19) 0.053(2) 0.058(2) 0.0007(16) 0.0107(16) 0.0011(15)
C3 0.040(2) 0.083(3) 0.061(2) -0.010(2) 0.0058(17) 0.0128(18)
C4 0.067(3) 0.089(3) 0.086(3) 0.000(3) 0.007(2) 0.029(2)
C5 0.098(4) 0.129(4) 0.113(4) 0.002(4) 0.005(3) 0.059(3)
C6 0.102(4) 0.177(6) 0.157(5) 0.015(5) 0.007(4) 0.073(4)
C7 0.048(3) 0.210(7) 0.109(4) -0.046(5) 0.004(3) 0.014(4)
C8 0.040(2) 0.122(4) 0.089(3) -0.030(3) 0.012(2) 0.000(2)
C9 0.168(7) 0.081(4) 0.135(6) 0.020(4) 0.002(5) 0.045(4)
C10 0.063(3) 0.135(5) 0.163(6) -0.057(4) 0.032(4) -0.033(3)
C11 0.058(3) 0.167(6) 0.110(4) -0.015(4) 0.038(3) -0.019(3)
C12 0.056(2) 0.085(3) 0.058(2) 0.005(2) 0.0117(19) 0.014(2)
C13 0.080(3) 0.107(4) 0.060(3) -0.013(3) 0.009(2) 0.022(3)
C14 0.140(6) 0.175(7) 0.079(4) -0.025(4) -0.009(4) 0.067(5)
C15 0.075(3) 0.0404(19) 0.062(2) -0.0056(17) 0.007(2) -0.0107(17)
C16 0.059(2) 0.045(2) 0.087(3) -0.0006(19) 0.014(2) -0.0147(17)
C17 0.102(4) 0.043(2) 0.072(3) 0.0042(19) 0.029(3) -0.018(2)
C18 0.084(3) 0.040(2) 0.077(3) 0.0095(19) -0.009(2) 0.0027(19)
C19 0.068(3) 0.0349(19) 0.093(3) -0.0053(19) 0.017(2) 0.0030(17)
C20 0.0373(18) 0.0468(19) 0.063(2) 0.0024(16) -0.0024(16) -0.0031(14)
C21 0.063(3) 0.064(3) 0.095(3) -0.020(2) 0.018(2) -0.014(2)
C22 0.092(4) 0.067(3) 0.122(4) -0.037(3) 0.023(3) -0.010(3)
C23 0.071(3) 0.057(3) 0.118(4) -0.024(3) -0.016(3) -0.009(2)
C24 0.064(3) 0.058(3) 0.130(4) 0.003(3) -0.014(3) -0.023(2)
C25 0.045(2) 0.059(2) 0.094(3) 0.005(2) -0.001(2) -0.0049(17)
C26 0.0418(18) 0.0457(19) 0.0465(18) -0.0011(14) 0.0036(14) 0.0048(14)
C27 0.050(2) 0.065(2) 0.053(2) -0.0021(17) 0.0093(17) -0.0005(17)
C28 0.077(3) 0.074(3) 0.048(2) 0.0014(19) 0.0108(19) -0.006(2)
C29 0.076(3) 0.071(3) 0.045(2) -0.0029(19) -0.0047(19) 0.006(2)
C30 0.050(2) 0.066(2) 0.058(2) -0.0073(18) -0.0049(18) 0.0050(17)
C31 0.046(2) 0.060(2) 0.051(2) 0.0024(16) 0.0011(16) 0.0014(16)
C32 0.0295(16) 0.064(2) 0.0477(19) 0.0021(16) 0.0026(14) -0.0019(15)
C33 0.048(2) 0.062(2) 0.053(2) 0.0024(17) 0.0090(16) 0.0035(17)
C34 0.051(2) 0.082(3) 0.067(3) -0.008(2) 0.0107(19) 0.012(2)
C35 0.051(2) 0.117(4) 0.054(2) 0.000(2) 0.0177(19) 0.003(2)
C36 0.051(2) 0.111(4) 0.054(2) 0.018(2) 0.0081(19) -0.008(2)
C37 0.0378(19) 0.077(3) 0.057(2) 0.0137(19) 0.0024(16) -0.0014(17)
C38 0.0396(19) 0.058(2) 0.057(2) 0.0141(17) -0.0009(15) -0.0041(16)
C39 0.053(3) 0.070(3) 0.125(4) 0.021(3) -0.013(3) -0.016(2)
C40 0.050(3) 0.087(4) 0.140(5) 0.024(3) -0.017(3) -0.024(2)
C41 0.040(2) 0.111(4) 0.093(3) 0.032(3) -0.008(2) -0.007(2)
C42 0.051(2) 0.088(3) 0.083(3) 0.024(3) 0.003(2) 0.011(2)
C43 0.042(2) 0.072(3) 0.068(2) 0.014(2) -0.0036(17) -0.0027(18)
C44 0.0346(17) 0.0459(19) 0.061(2) 0.0095(16) -0.0045(15) -0.0044(14)
C45 0.057(2) 0.050(2) 0.076(3) -0.0004(19) -0.0038(19) -0.0040(17)
C46 0.088(3) 0.051(3) 0.100(4) -0.005(2) -0.007(3) -0.008(2)
C47 0.084(3) 0.053(3) 0.115(4) 0.014(3) -0.014(3) -0.026(2)
C48 0.059(3) 0.073(3) 0.098(3) 0.030(3) -0.001(2) -0.020(2)
C49 0.048(2) 0.061(2) 0.070(2) 0.0179(19) 0.0002(18) -0.0103(17)
C50 0.057(2) 0.053(2) 0.0469(19) 0.0008(16) 0.0060(16) -0.0151(17)
C51 0.074(3) 0.075(3) 0.057(2) 0.002(2) 0.001(2) -0.012(2)
C52 0.105(4) 0.103(4) 0.046(2) -0.006(2) 0.007(2) -0.034(3)
C53 0.104(4) 0.097(4) 0.072(3) -0.020(3) 0.037(3) -0.027(3)
C54 0.081(3) 0.080(3) 0.073(3) -0.015(2) 0.030(2) -0.014(2)
C55 0.054(2) 0.068(2) 0.055(2) -0.0061(18) 0.0107(17) -0.0088(18)
P3 0.0675(8) 0.0765(9) 0.1337(12) -0.0040(8) 0.0282(8) -0.0185(6)
F1 0.161(4) 0.190(5) 0.198(5) 0.046(4) -0.021(3) 0.026(4)
F2 0.102(3) 0.212(6) 0.397(9) 0.125(6) -0.040(4) -0.016(3)
F3 0.200(5) 0.111(3) 0.330(7) -0.002(4) 0.183(5) -0.021(3)
F4 0.181(5) 0.166(4) 0.216(5) -0.070(4) 0.071(4) -0.026(3)
F5 0.115(3) 0.189(4) 0.272(6) 0.097(4) 0.077(3) -0.014(3)
F6 0.283(8) 0.154(4) 0.367(9) -0.149(5) 0.149(7) -0.079(5)

loop_
_atom_type_symbol
_atom_type_description
_atom_type_scat_dispersion_real
_atom_type_scat_dispersion_imag
_atom_type_scat_source
C C 0.0033 0.0016 'International Tables Vol C Tables 4.2.6.8 and 6.1.1.4'
H H 0.0000 0.0000 'International Tables Vol C Tables 4.2.6.8 and 6.1.1.4'
O O 0.0106 0.0060 'International Tables Vol C Tables 4.2.6.8 and 6.1.1.4'
F F 0.0171 0.0103 'International Tables Vol C Tables 4.2.6.8 and 6.1.1.4'
P P 0.1023 0.0942 'International Tables Vol C Tables 4.2.6.8 and 6.1.1.4'
Ru Ru -1.2594 0.8363 'International Tables Vol C Tables 4.2.6.8 and 6.1.1.4'

loop_
_geom_angle_atom_site_label_1
_geom_angle_atom_site_label_2
_geom_angle_atom_site_label_3
_geom_angle
C1 Ru1 C18 119.80(16)
C1 Ru1 C17 91.64(15)
C18 Ru1 C17 36.05(16)
C1 Ru1 C16 97.21(15)
C18 Ru1 C16 60.42(16)
C17 Ru1 C16 36.53(15)
C1 Ru1 C15 130.74(14)
C18 Ru1 C15 59.97(15)
C17 Ru1 C15 60.14(15)
C16 Ru1 C15 35.94(14)
C1 Ru1 C19 152.17(15)
C18 Ru1 C19 36.44(15)
C17 Ru1 C19 60.54(16)
C16 Ru1 C19 60.39(15)
C15 Ru1 C19 35.87(14)
C1 Ru1 P2 94.53(10)
C18 Ru1 P2 143.29(12)
C17 Ru1 P2 142.24(12)
C16 Ru1 P2 105.71(11)
C15 Ru1 P2 88.53(10)
C19 Ru1 P2 106.88(12)
C1 Ru1 P1 96.14(10)
C18 Ru1 P1 92.43(12)
C17 Ru1 P1 119.66(13)
C16 Ru1 P1 152.84(11)
C15 Ru1 P1 132.37(11)
C19 Ru1 P1 98.74(11)
P2 Ru1 P1 96.66(3)
C32 P1 C20 104.95(17)
C32 P1 C26 102.28(15)
C20 P1 C26 96.09(15)
C32 P1 Ru1 111.55(11)
C20 P1 Ru1 124.39(11)
C26 P1 Ru1 114.60(11)
C44 P2 C38 102.74(16)
C44 P2 C50 102.32(17)
C38 P2 C50 101.71(17)
C44 P2 Ru1 119.86(12)
C38 P2 Ru1 112.63(11)
C50 P2 Ru1 115.29(12)
C6 O1 C7 115.4(6)
C2 C1 Ru1 167.9(3)
C1 C2 C3 119.5(3)
C1 C2 C12 117.0(3)
C3 C2 C12 123.5(3)
C2 C3 C4 111.2(3)
C2 C3 C8 114.0(4)
C4 C3 C8 115.5(4)
C5 C4 C3 115.6(4)
C9 C5 C6 122.3(6)
C9 C5 C4 121.6(6)
C6 C5 C4 115.9(6)
O1 C6 C5 114.9(6)
O1 C7 C8 112.9(5)
C10 C8 C11 109.9(5)
C10 C8 C7 107.4(5)
C11 C8 C7 107.9(4)
C10 C8 C3 108.8(4)
C11 C8 C3 114.0(4)
C7 C8 C3 108.6(5)
C13 C12 C2 115.8(4)
C14 C13 C12 126.9(6)
C16 C15 C19 109.2(4)
C16 C15 Ru1 71.6(2)
C19 C15 Ru1 72.1(2)
C15 C16 C17 107.2(4)
C15 C16 Ru1 72.4(2)
C17 C16 Ru1 71.1(2)
C18 C17 C16 107.8(4)
C18 C17 Ru1 71.5(2)
C16 C17 Ru1 72.4(2)
C17 C18 C19 109.2(4)
C17 C18 Ru1 72.5(2)
C19 C18 Ru1 73.4(2)
C15 C19 C18 106.5(4)
C15 C19 Ru1 72.0(2)
C18 C19 Ru1 70.2(2)
C21 C20 C25 118.3(4)
C21 C20 P1 118.4(3)
C25 C20 P1 122.6(3)
C20 C21 C22 120.6(4)
C23 C22 C21 120.7(5)
C22 C23 C24 120.2(4)
C23 C24 C25 120.6(4)
C20 C25 C24 119.5(4)
C27 C26 C31 119.0(3)
C27 C26 P1 120.6(3)
C31 C26 P1 120.1(3)
C26 C27 C28 119.9(4)
C29 C28 C27 120.0(4)
C30 C29 C28 120.1(4)
C29 C30 C31 120.0(4)
C30 C31 C26 121.0(4)
C37 C32 C33 118.5(3)
C37 C32 P1 121.7(3)
C33 C32 P1 119.5(3)
C34 C33 C32 120.4(4)
C35 C34 C33 120.3(4)
C36 C35 C34 120.3(4)
C35 C36 C37 120.1(4)
C32 C37 C36 120.4(4)
C43 C38 C39 117.8(4)
C43 C38 P2 123.1(3)
C39 C38 P2 119.1(3)
C38 C39 C40 120.8(5)
C41 C40 C39 120.2(5)
C40 C41 C42 119.7(4)
C41 C42 C43 119.9(4)
C38 C43 C42 121.6(4)
C45 C44 C49 119.7(3)
C45 C44 P2 118.7(3)
C49 C44 P2 121.6(3)
C44 C45 C46 120.2(4)
C47 C46 C45 119.7(5)
C48 C47 C46 120.5(4)
C47 C48 C49 120.5(4)
C44 C49 C48 119.4(4)
C55 C50 C51 118.6(4)
C55 C50 P2 120.5(3)
C51 C50 P2 120.6(3)
C52 C51 C50 119.1(5)
C53 C52 C51 121.6(5)
C52 C53 C54 119.5(5)
C53 C54 C55 120.5(5)
C54 C55 C50 120.7(4)
F6 P3 F2 90.0(4)
F6 P3 F1 94.6(4)
F2 P3 F1 175.2(4)
F6 P3 F3 92.9(3)
F2 P3 F3 86.9(3)
F1 P3 F3 94.3(3)
F6 P3 F5 89.2(3)
F2 P3 F5 89.8(3)
F1 P3 F5 88.8(3)
F3 P3 F5 176.1(4)
F6 P3 F4 179.0(5)
F2 P3 F4 90.9(4)
F1 P3 F4 84.5(3)
F3 P3 F4 86.7(3)
F5 P3 F4 91.2(3)

loop_
_geom_bond_atom_site_label_1
_geom_bond_atom_site_label_2
_geom_bond_distance
Ru1 C1 1.864(3)
Ru1 C18 2.233(4)
Ru1 C17 2.246(4)
Ru1 C16 2.262(4)
Ru1 C15 2.272(4)
Ru1 C19 2.274(4)
Ru1 P2 2.3488(9)
Ru1 P1 2.3557(9)
P1 C32 1.831(3)
P1 C20 1.838(4)
P1 C26 1.848(3)
P2 C44 1.832(3)
P2 C38 1.835(4)
P2 C50 1.840(4)
O1 C6 1.412(9)
O1 C7 1.416(8)
C1 C2 1.309(5)
C2 C3 1.530(5)
C2 C12 1.536(5)
C3 C4 1.539(6)
C3 C8 1.558(6)
C4 C5 1.505(7)
C5 C9 1.368(9)
C5 C6 1.504(9)
C7 C8 1.541(7)
C8 C10 1.514(7)
C8 C11 1.516(7)
C12 C13 1.513(6)
C13 C14 1.242(7)
C15 C16 1.399(6)
C15 C19 1.400(6)
C16 C17 1.413(6)
C17 C18 1.386(6)
C18 C19 1.410(6)
C20 C21 1.376(5)
C20 C25 1.389(5)
C21 C22 1.391(6)
C22 C23 1.332(7)
C23 C24 1.363(7)
C24 C25 1.393(6)
C26 C27 1.374(5)
C26 C31 1.382(5)
C27 C28 1.396(5)
C28 C29 1.374(6)
C29 C30 1.364(6)
C30 C31 1.375(5)
C32 C37 1.384(5)
C32 C33 1.396(5)
C33 C34 1.378(5)
C34 C35 1.366(6)
C35 C36 1.367(6)
C36 C37 1.386(6)
C38 C43 1.366(5)
C38 C39 1.381(6)
C39 C40 1.390(6)
C40 C41 1.359(7)
C41 C42 1.364(7)
C42 C43 1.386(5)
C44 C45 1.376(5)
C44 C49 1.384(5)
C45 C46 1.390(6)
C46 C47 1.371(7)
C47 C48 1.356(7)
C48 C49 1.395(6)
C50 C55 1.386(5)
C50 C51 1.391(5)
C51 C52 1.387(7)
C52 C53 1.360(7)
C53 C54 1.360(7)
C54 C55 1.380(5)
P3 F6 1.477(5)
P3 F2 1.525(5)
P3 F1 1.525(5)
P3 F3 1.531(4)
P3 F5 1.540(4)
P3 F4 1.561(5)
